data_4066452
loop_
_publ_author_name
'Zhang, Shuanming'
'Pattacini, Roberto'
'Braunstein, Pierre'

_publ_section_title
;
 Reactions of a Phosphinoimino-thiazoline-Based Metalloligand with Organic
 and Inorganic Electrophiles and Metal-Induced Ligand Rearrangements
;
_journal_issue 24
_journal_name_full Organometallics
_journal_page_first 6660
_journal_paper_doi 10.1021/om100466n
_journal_volume 29
_journal_year 2010
_chemical_formula_moiety 'C33 H33 N5 P2 Pt S3, C H2 Cl2'
_chemical_formula_sum 'C34 H35 Cl2 N5 P2 Pt S3'
_chemical_formula_weight 937.78
_space_group_IT_number 19
_symmetry_cell_setting orthorhombic
_symmetry_Int_Tables_number 19
_symmetry_space_group_name_Hall 'P 2ac 2ab'
_symmetry_space_group_name_H-M 'P 21 21 21'
_atom_sites_solution_hydrogens geom
_atom_sites_solution_primary direct
_atom_sites_solution_secondary difmap
_audit_creation_method SHELXL-97
_cell_angle_alpha 90.00
_cell_angle_beta 90.00
_cell_angle_gamma 90.00
_cell_formula_units_Z 4
_cell_length_a 9.2952(2)
_cell_length_b 15.7977(2)
_cell_length_c 24.6944(4)
_cell_measurement_reflns_used 28796
_cell_measurement_temperature 173(2)
_cell_measurement_theta_max 30.034
_cell_measurement_theta_min 0.998
_cell_volume 3626.19(11)
_computing_cell_refinement 'HKL Scalepack (Otwinowski & Minor 1997)'
_computing_data_reduction 'HKL Denzo and Scalepack (Otwinowski & Minor 1997)'
_computing_molecular_graphics ORTEP-3
_computing_publication_material PLATON
_computing_structure_refinement 'SHELXL-97 (Sheldrick, 1997)'
_computing_structure_solution 'SHELXS-97 (Sheldrick, 1997)'
_diffrn_ambient_temperature 173(2)
_diffrn_detector_area_resol_mean 9
_diffrn_measured_fraction_theta_full 0.997
_diffrn_measured_fraction_theta_max 0.997
_diffrn_measurement_device_type KappaCCD
_diffrn_measurement_method CCD
_diffrn_radiation_monochromator graphite
_diffrn_radiation_probe x-ray
_diffrn_radiation_type MoK\a
_diffrn_radiation_wavelength 0.71073
_diffrn_reflns_av_R_equivalents 0.0467
_diffrn_reflns_av_sigmaI/netI 0.0524
_diffrn_reflns_limit_h_max 13
_diffrn_reflns_limit_h_min -13
_diffrn_reflns_limit_k_max 22
_diffrn_reflns_limit_k_min -14
_diffrn_reflns_limit_l_max 34
_diffrn_reflns_limit_l_min -21
_diffrn_reflns_number 24323
_diffrn_reflns_theta_full 30.05
_diffrn_reflns_theta_max 30.05
_diffrn_reflns_theta_min 1.53
_diffrn_source 'fine-focus sealed tube'
_exptl_absorpt_coefficient_mu 4.311
_exptl_absorpt_correction_T_max 0.580
_exptl_absorpt_correction_T_min 0.487
_exptl_absorpt_correction_type multi-scan
_exptl_absorpt_process_details 'L. Spek, J. Appl.Cryst. 2003, 36, 7, B. Blessing, Acta Cryst, 1995, A51, 33'
_exptl_crystal_colour colorless
_exptl_crystal_density_diffrn 1.718
_exptl_crystal_density_method 'not measured'
_exptl_crystal_description block
_exptl_crystal_F_000 1856
_exptl_crystal_size_max 0.15
_exptl_crystal_size_mid 0.15
_exptl_crystal_size_min 0.12
_refine_diff_density_max 1.182
_refine_diff_density_min -2.054
_refine_diff_density_rms 0.134
_refine_ls_abs_structure_details 'Flack H D (1983), Acta Cryst. A39, 876-881'
_refine_ls_abs_structure_Flack -0.001(5)
_refine_ls_extinction_method none
_refine_ls_goodness_of_fit_ref 1.018
_refine_ls_hydrogen_treatment constr
_refine_ls_matrix_type full
_refine_ls_number_parameters 463
_refine_ls_number_reflns 10494
_refine_ls_number_restraints 60
_refine_ls_restrained_S_all 1.016
_refine_ls_R_factor_all 0.0433
_refine_ls_R_factor_gt 0.0363
_refine_ls_shift/su_max 0.002
_refine_ls_shift/su_mean 0.000
_refine_ls_structure_factor_coef Fsqd
_refine_ls_weighting_details 'calc w=1/[\s^2^(Fo^2^)+(0.0459P)^2^+3.8680P] where P=(Fo^2^+2Fc^2^)/3'
_refine_ls_weighting_scheme calc
_refine_ls_wR_factor_gt 0.0858
_refine_ls_wR_factor_ref 0.0892
_reflns_number_gt 9513
_reflns_number_total 10494
_reflns_threshold_expression >2sigma(I)
_cod_data_source_file om100466n_si_001.cif
_cod_data_source_block Compound3
_cod_database_code 4066452

loop_
_symmetry_equiv_pos_as_xyz
'x, y, z'
'-x+1/2, -y, z+1/2'
'x+1/2, -y+1/2, -z'
'-x, y+1/2, -z+1/2'

loop_
_atom_site_label
_atom_site_type_symbol
_atom_site_fract_x
_atom_site_fract_y
_atom_site_fract_z
_atom_site_U_iso_or_equiv
_atom_site_adp_type
_atom_site_occupancy
_atom_site_symmetry_multiplicity
_atom_site_calc_flag
_atom_site_refinement_flags
_atom_site_disorder_assembly
_atom_site_disorder_group
Pt1 Pt 0.122008(19) 0.784204(10) 0.815096(7) 0.02002(5) Uani 1 1 d . . .
P1 P 0.07846(13) 0.67446(7) 0.76101(5) 0.0211(2) Uani 1 1 d . . .
P2 P 0.00555(14) 0.74521(8) 0.89221(5) 0.0227(2) Uani 1 1 d . . .
N1 N 0.1605(5) 0.6959(3) 0.69993(17) 0.0276(9) Uani 1 1 d . A .
N2 N 0.0934(5) 0.5667(3) 0.66143(19) 0.0312(10) Uani 1 1 d . . .
N3A N 0.2479(16) 0.8011(8) 0.6414(6) 0.029(2) Uani 0.50 1 d PU A 1
N3B N 0.2911(14) 0.7778(8) 0.6421(6) 0.028(2) Uani 0.50 1 d PU A 2
N4 N 0.0447(5) 0.8202(3) 0.93729(18) 0.0295(9) Uani 1 1 d . . .
N5 N 0.1735(5) 0.8850(2) 0.86496(18) 0.0253(9) Uani 1 1 d . . .
C1 C 0.1800(6) 0.6283(3) 0.6628(2) 0.0275(10) Uani 1 1 d . . .
C2 C 0.1467(7) 0.4990(4) 0.6263(3) 0.0403(14) Uani 1 1 d . . .
H2A H 0.1027 0.5033 0.5908 0.048 Uiso 1 1 calc R . .
H2B H 0.1224 0.4443 0.6415 0.048 Uiso 1 1 calc R . .
C3 C 0.3077(7) 0.5076(5) 0.6215(3) 0.0510(18) Uani 1 1 d . . .
H3A H 0.3423 0.4823 0.5882 0.061 Uiso 1 1 calc R . .
H3B H 0.3559 0.4811 0.6519 0.061 Uiso 1 1 calc R . .
C4 C 0.2271(6) 0.7741(3) 0.6891(2) 0.0340(12) Uani 1 1 d . . .
C6A C 0.3135(18) 0.8832(8) 0.6313(6) 0.039(2) Uani 0.50 1 d PU A 1
H6A1 H 0.3931 0.8919 0.6560 0.047 Uiso 0.50 1 calc PR A 1
H6A2 H 0.2434 0.9277 0.6373 0.047 Uiso 0.50 1 calc PR A 1
C6B C 0.3773(16) 0.8532(7) 0.6307(4) 0.0321(19) Uani 0.50 1 d PU A 2
H6B1 H 0.4546 0.8386 0.6060 0.039 Uiso 0.50 1 calc PR A 2
H6B2 H 0.4200 0.8737 0.6641 0.039 Uiso 0.50 1 calc PR A 2
C7A C 0.367(2) 0.8871(10) 0.5735(6) 0.063(3) Uani 0.50 1 d PU A 1
H7A1 H 0.4357 0.8426 0.5676 0.094 Uiso 0.50 1 calc PR A 1
H7A2 H 0.4122 0.9409 0.5672 0.094 Uiso 0.50 1 calc PR A 1
H7A3 H 0.2876 0.8803 0.5491 0.094 Uiso 0.50 1 calc PR A 1
C7B C 0.2862(17) 0.9222(9) 0.6060(6) 0.048(3) Uani 0.50 1 d PU A 2
H7B1 H 0.2390 0.9008 0.5742 0.071 Uiso 0.50 1 calc PR A 2
H7B2 H 0.3464 0.9692 0.5962 0.071 Uiso 0.50 1 calc PR A 2
H7B3 H 0.2154 0.9405 0.6317 0.071 Uiso 0.50 1 calc PR A 2
C8 C 0.1527(5) 0.5759(3) 0.7848(2) 0.0266(10) Uani 1 1 d . . .
C9 C 0.2718(5) 0.5798(3) 0.8185(3) 0.0310(11) Uani 1 1 d . . .
H9 H 0.3116 0.6321 0.8273 0.037 Uiso 1 1 calc R . .
C10 C 0.3322(7) 0.5061(4) 0.8394(3) 0.0407(14) Uani 1 1 d . . .
H10 H 0.4127 0.5091 0.8617 0.049 Uiso 1 1 calc R . .
C11 C 0.2722(8) 0.4280(4) 0.8270(3) 0.0526(19) Uani 1 1 d . . .
H11 H 0.3109 0.3788 0.8417 0.063 Uiso 1 1 calc R . .
C12 C 0.1539(8) 0.4234(3) 0.7925(3) 0.0466(16) Uani 1 1 d . . .
H12 H 0.1155 0.3709 0.7834 0.056 Uiso 1 1 calc R . .
C13 C 0.0934(6) 0.4964(3) 0.7716(2) 0.0336(12) Uani 1 1 d . . .
H13 H 0.0137 0.4931 0.7490 0.040 Uiso 1 1 calc R . .
C14 C -0.1094(6) 0.6536(3) 0.74488(19) 0.0266(9) Uani 1 1 d . . .
C15 C -0.1908(6) 0.6047(3) 0.7800(2) 0.0308(11) Uani 1 1 d . . .
H15 H -0.1470 0.5782 0.8093 0.037 Uiso 1 1 calc R . .
C16 C -0.3376(6) 0.5954(4) 0.7716(3) 0.0381(13) Uani 1 1 d . . .
H16 H -0.3915 0.5615 0.7947 0.046 Uiso 1 1 calc R . .
C17 C -0.4025(7) 0.6355(4) 0.7296(3) 0.0427(14) Uani 1 1 d . . .
H17 H -0.5011 0.6298 0.7245 0.051 Uiso 1 1 calc R . .
C18 C -0.3228(7) 0.6851(4) 0.6943(3) 0.0401(14) Uani 1 1 d . . .
H18 H -0.3678 0.7124 0.6655 0.048 Uiso 1 1 calc R . .
C19 C -0.1749(6) 0.6939(3) 0.7021(2) 0.0282(11) Uani 1 1 d . . .
H19 H -0.1208 0.7269 0.6785 0.034 Uiso 1 1 calc R . .
C20 C 0.1276(6) 0.8792(3) 0.91595(19) 0.0264(9) Uani 1 1 d . . .
C21 C 0.2705(7) 0.9557(3) 0.8533(2) 0.0346(12) Uani 1 1 d . . .
H21A H 0.2434 0.9826 0.8195 0.042 Uiso 1 1 calc R . .
H21B H 0.3686 0.9355 0.8500 0.042 Uiso 1 1 calc R . .
C22 C 0.2592(10) 1.0179(5) 0.8991(3) 0.063(2) Uani 1 1 d . . .
H22A H 0.1945 1.0636 0.8894 0.075 Uiso 1 1 calc R . .
H22B H 0.3529 1.0418 0.9070 0.075 Uiso 1 1 calc R . .
C23 C -0.1902(6) 0.7435(3) 0.8880(2) 0.0242(10) Uani 1 1 d . . .
C24 C -0.2555(6) 0.7811(4) 0.8430(2) 0.0304(10) Uani 1 1 d . . .
H24 H -0.1999 0.8016 0.8145 0.036 Uiso 1 1 calc R . .
C25 C -0.4064(5) 0.7877(4) 0.8414(2) 0.0324(11) Uani 1 1 d . . .
H25 H -0.4514 0.8126 0.8118 0.039 Uiso 1 1 calc R . .
C26 C -0.4862(6) 0.7575(4) 0.8831(3) 0.0384(13) Uani 1 1 d . . .
H26 H -0.5858 0.7624 0.8817 0.046 Uiso 1 1 calc R . .
C27 C -0.4231(6) 0.7195(5) 0.9280(3) 0.0430(14) Uani 1 1 d . . .
H27 H -0.4801 0.7000 0.9563 0.052 Uiso 1 1 calc R . .
C28 C -0.2736(6) 0.7109(4) 0.9304(2) 0.0333(11) Uani 1 1 d . . .
H28 H -0.2302 0.6840 0.9597 0.040 Uiso 1 1 calc R . .
C29 C 0.0628(6) 0.6480(3) 0.9253(2) 0.0278(10) Uani 1 1 d . . .
C30 C -0.0070(7) 0.5714(3) 0.9200(3) 0.0378(13) Uani 1 1 d . . .
H30 H -0.0926 0.5684 0.9006 0.045 Uiso 1 1 calc R . .
C31 C 0.0497(9) 0.4987(4) 0.9434(3) 0.0519(18) Uani 1 1 d . . .
H31 H 0.0025 0.4472 0.9395 0.062 Uiso 1 1 calc R . .
C32 C 0.1763(9) 0.5032(4) 0.9726(3) 0.0544(19) Uani 1 1 d . . .
H32 H 0.2147 0.4544 0.9879 0.065 Uiso 1 1 calc R . .
C33 C 0.2454(8) 0.5786(4) 0.9791(3) 0.0451(15) Uani 1 1 d . . .
H33 H 0.3292 0.5816 0.9996 0.054 Uiso 1 1 calc R . .
C34 C 0.1897(6) 0.6512(4) 0.9549(2) 0.0348(12) Uani 1 1 d . . .
H34 H 0.2380 0.7024 0.9585 0.042 Uiso 1 1 calc R . .
C35 C 0.1026(19) 0.7315(7) 0.5272(5) 0.140(7) Uani 1 1 d . . .
H35A H 0.1807 0.7467 0.5514 0.168 Uiso 1 1 calc R B 1
H35B H 0.1154 0.6736 0.5150 0.168 Uiso 1 1 calc R B 1
S1 S 0.24606(16) 0.84488(8) 0.74423(5) 0.0303(3) Uani 1 1 d . A .
S2 S 0.19119(18) 0.96244(9) 0.95758(6) 0.0368(3) Uani 1 1 d . . .
S3 S 0.33673(17) 0.62203(12) 0.62149(6) 0.0454(4) Uani 1 1 d . . .
Cl1 Cl 0.0897(8) 0.7978(3) 0.47598(16) 0.192(3) Uani 1 1 d . C .
Cl2A Cl 0.0147(7) 0.6352(4) 0.5174(3) 0.111(2) Uani 0.50 1 d P C 2
Cl2B Cl -0.0755(14) 0.7473(6) 0.5595(3) 0.167(4) Uani 0.50 1 d P C 1

loop_
_atom_site_aniso_label
_atom_site_aniso_U_11
_atom_site_aniso_U_22
_atom_site_aniso_U_33
_atom_site_aniso_U_23
_atom_site_aniso_U_13
_atom_site_aniso_U_12
Pt1 0.02026(7) 0.01705(7) 0.02276(8) 0.00071(7) -0.00045(7) -0.00259(7)
P1 0.0204(5) 0.0173(5) 0.0255(6) -0.0001(4) 0.0012(5) -0.0037(4)
P2 0.0234(6) 0.0222(5) 0.0226(6) 0.0032(5) -0.0003(5) -0.0026(5)
N1 0.032(2) 0.027(2) 0.0243(19) -0.0026(15) 0.0027(16) -0.0095(16)
N2 0.034(3) 0.025(2) 0.034(2) -0.0064(17) 0.0001(19) -0.0067(18)
N3A 0.045(6) 0.021(5) 0.022(4) 0.001(4) 0.001(5) -0.007(4)
N3B 0.037(6) 0.021(6) 0.025(4) -0.002(4) 0.004(5) -0.009(4)
N4 0.033(2) 0.032(2) 0.024(2) -0.0004(17) -0.0003(18) -0.0049(18)
N5 0.028(2) 0.0183(17) 0.030(2) -0.0042(16) 0.0013(18) -0.0070(16)
C1 0.027(2) 0.036(3) 0.020(2) -0.007(2) -0.002(2) -0.001(2)
C2 0.037(3) 0.042(3) 0.042(3) -0.019(3) -0.005(3) 0.002(3)
C3 0.038(4) 0.062(4) 0.053(4) -0.024(3) -0.002(3) 0.009(3)
C4 0.042(3) 0.029(2) 0.031(3) 0.002(2) -0.001(2) -0.019(2)
C6A 0.054(6) 0.029(5) 0.035(5) 0.003(4) 0.001(5) -0.012(5)
C6B 0.042(5) 0.028(5) 0.026(4) 0.003(4) 0.003(4) -0.002(4)
C7A 0.083(9) 0.063(7) 0.042(6) -0.001(6) 0.011(7) -0.029(7)
C7B 0.056(7) 0.038(6) 0.049(7) 0.006(6) 0.003(6) -0.005(6)
C8 0.028(3) 0.021(2) 0.032(2) 0.0010(19) 0.002(2) 0.0005(18)
C9 0.024(2) 0.027(2) 0.042(3) 0.002(2) -0.002(2) 0.0017(19)
C10 0.031(3) 0.037(3) 0.053(4) 0.005(3) -0.007(3) 0.011(2)
C11 0.050(4) 0.028(3) 0.079(5) 0.017(3) -0.002(4) 0.011(3)
C12 0.055(4) 0.018(2) 0.067(4) -0.002(3) -0.009(3) -0.003(2)
C13 0.038(3) 0.029(2) 0.034(3) 0.004(2) -0.006(2) -0.003(2)
C14 0.027(2) 0.024(2) 0.029(2) -0.0064(18) -0.001(2) -0.004(2)
C15 0.030(3) 0.030(3) 0.033(3) -0.003(2) -0.001(2) -0.007(2)
C16 0.029(3) 0.045(3) 0.041(3) -0.007(3) 0.006(2) -0.012(2)
C17 0.028(3) 0.045(3) 0.055(4) -0.009(3) -0.008(3) -0.003(2)
C18 0.032(3) 0.032(3) 0.056(4) -0.004(3) -0.013(3) 0.000(2)
C19 0.029(2) 0.022(2) 0.034(3) -0.0012(19) -0.004(2) -0.0012(18)
C20 0.025(2) 0.026(2) 0.028(2) 0.0016(17) -0.006(2) 0.003(2)
C21 0.039(3) 0.026(2) 0.039(3) -0.003(2) 0.001(3) -0.015(2)
C22 0.083(6) 0.045(4) 0.059(5) -0.019(3) 0.025(4) -0.036(4)
C23 0.027(2) 0.026(2) 0.020(2) -0.0036(18) 0.0020(19) -0.0027(19)
C24 0.023(2) 0.032(2) 0.036(3) -0.004(2) 0.000(2) 0.008(2)
C25 0.027(3) 0.037(3) 0.034(3) -0.001(2) -0.003(2) 0.007(2)
C26 0.022(3) 0.047(3) 0.046(3) -0.005(3) -0.001(2) 0.004(2)
C27 0.028(3) 0.059(4) 0.042(3) -0.004(3) 0.011(2) -0.010(3)
C28 0.031(3) 0.045(3) 0.024(2) 0.004(3) -0.006(2) -0.006(3)
C29 0.032(3) 0.032(2) 0.020(2) 0.009(2) 0.001(2) -0.002(2)
C30 0.039(3) 0.031(3) 0.044(3) 0.004(2) -0.006(3) -0.006(2)
C31 0.069(5) 0.033(3) 0.054(4) 0.018(3) -0.004(4) -0.010(3)
C32 0.071(5) 0.040(3) 0.052(4) 0.020(3) -0.009(4) 0.015(3)
C33 0.042(3) 0.054(4) 0.040(3) 0.014(3) -0.008(3) 0.009(3)
C34 0.033(3) 0.038(3) 0.034(3) 0.012(2) -0.001(2) 0.002(2)
C35 0.234(18) 0.066(6) 0.121(10) 0.011(6) -0.121(12) -0.031(9)
S1 0.0373(7) 0.0263(6) 0.0273(6) -0.0006(5) 0.0030(5) -0.0132(5)
S2 0.0483(9) 0.0300(7) 0.0322(7) -0.0076(6) -0.0065(6) -0.0059(6)
S3 0.0305(7) 0.0719(11) 0.0338(7) -0.0172(7) 0.0061(6) -0.0130(7)
Cl1 0.339(8) 0.146(3) 0.092(2) 0.038(2) -0.060(4) -0.073(5)
Cl2A 0.104(5) 0.095(4) 0.134(5) 0.034(4) -0.050(4) -0.027(4)
Cl2B 0.233(11) 0.183(8) 0.085(4) -0.003(5) 0.012(6) -0.065(8)

loop_
_atom_type_symbol
_atom_type_description
_atom_type_scat_dispersion_real
_atom_type_scat_dispersion_imag
_atom_type_scat_source
Pt Pt -1.7033 8.3905 'International Tables Vol C Tables 4.2.6.8 and 6.1.1.4'
P P 0.1023 0.0942 'International Tables Vol C Tables 4.2.6.8 and 6.1.1.4'
N N 0.0061 0.0033 'International Tables Vol C Tables 4.2.6.8 and 6.1.1.4'
C C 0.0033 0.0016 'International Tables Vol C Tables 4.2.6.8 and 6.1.1.4'
S S 0.1246 0.1234 'International Tables Vol C Tables 4.2.6.8 and 6.1.1.4'
Cl Cl 0.1484 0.1585 'International Tables Vol C Tables 4.2.6.8 and 6.1.1.4'
H H 0.0000 0.0000 'International Tables Vol C Tables 4.2.6.8 and 6.1.1.4'

loop_
_geom_angle_atom_site_label_1
_geom_angle_atom_site_label_2
_geom_angle_atom_site_label_3
_geom_angle
N5 Pt1 P1 177.11(13)
N5 Pt1 P2 79.66(13)
P1 Pt1 P2 101.82(5)
N5 Pt1 S1 90.91(12)
P1 Pt1 S1 87.67(5)
P2 Pt1 S1 170.45(5)
N1 P1 C8 106.6(2)
N1 P1 C14 105.6(2)
C8 P1 C14 106.4(2)
N1 P1 Pt1 106.97(14)
C8 P1 Pt1 114.08(18)
C14 P1 Pt1 116.55(16)
N4 P2 C29 103.7(2)
N4 P2 C23 105.5(2)
C29 P2 C23 107.8(2)
N4 P2 Pt1 105.23(17)
C29 P2 Pt1 117.71(18)
C23 P2 Pt1 115.53(17)
C4 N1 C1 118.8(4)
C4 N1 P1 122.2(4)
C1 N1 P1 118.4(3)
C1 N2 C2 111.2(5)
C4 N3A C6A 121.5(12)
C4 N3B C6B 117.2(10)
C20 N4 P2 111.3(4)
C20 N5 C21 115.9(4)
C20 N5 Pt1 115.8(3)
C21 N5 Pt1 127.8(4)
N2 C1 N1 121.0(5)
N2 C1 S3 117.6(4)
N1 C1 S3 121.1(4)
N2 C2 C3 108.5(5)
N2 C2 H2A 110.0
C3 C2 H2A 110.0
N2 C2 H2B 110.0
C3 C2 H2B 110.0
H2A C2 H2B 108.4
C2 C3 S3 103.6(5)
C2 C3 H3A 111.0
S3 C3 H3A 111.0
C2 C3 H3B 111.0
S3 C3 H3B 111.0
H3A C3 H3B 109.0
N3A C4 N1 122.6(8)
N3B C4 N1 114.0(7)
N3A C4 S1 119.1(7)
N3B C4 S1 127.6(7)
N1 C4 S1 116.9(4)
N3A C6A C7A 109.6(11)
N3A C6A H6A1 109.7
C7A C6A H6A1 109.7
N3A C6A H6A2 109.7
C7A C6A H6A2 109.7
H6A1 C6A H6A2 108.2
N3B C6B C7B 111.0(12)
N3B C6B H6B1 109.4
C7B C6B H6B1 109.4
N3B C6B H6B2 109.4
C7B C6B H6B2 109.4
H6B1 C6B H6B2 108.0
C6B C7B H7B1 109.5
C6B C7B H7B2 109.5
H7B1 C7B H7B2 109.5
C6B C7B H7B3 109.5
H7B1 C7B H7B3 109.5
H7B2 C7B H7B3 109.5
C9 C8 C13 119.3(5)
C9 C8 P1 117.6(4)
C13 C8 P1 123.0(4)
C8 C9 C10 120.5(5)
C8 C9 H9 119.8
C10 C9 H9 119.8
C11 C10 C9 120.0(6)
C11 C10 H10 120.0
C9 C10 H10 120.0
C10 C11 C12 119.9(5)
C10 C11 H11 120.0
C12 C11 H11 120.0
C13 C12 C11 120.3(5)
C13 C12 H12 119.8
C11 C12 H12 119.8
C12 C13 C8 119.9(5)
C12 C13 H13 120.0
C8 C13 H13 120.0
C19 C14 C15 119.8(5)
C19 C14 P1 120.6(4)
C15 C14 P1 119.2(4)
C14 C15 C16 120.1(6)
C14 C15 H15 119.9
C16 C15 H15 119.9
C17 C16 C15 120.2(6)
C17 C16 H16 119.9
C15 C16 H16 119.9
C16 C17 C18 120.5(6)
C16 C17 H17 119.8
C18 C17 H17 119.8
C17 C18 C19 119.6(6)
C17 C18 H18 120.2
C19 C18 H18 120.2
C14 C19 C18 119.8(6)
C14 C19 H19 120.1
C18 C19 H19 120.1
N4 C20 N5 127.9(5)
N4 C20 S2 119.2(4)
N5 C20 S2 113.0(4)
N5 C21 C22 107.9(5)
N5 C21 H21A 110.1
C22 C21 H21A 110.1
N5 C21 H21B 110.1
C22 C21 H21B 110.1
H21A C21 H21B 108.4
C21 C22 S2 108.1(4)
C21 C22 H22A 110.1
S2 C22 H22A 110.1
C21 C22 H22B 110.1
S2 C22 H22B 110.1
H22A C22 H22B 108.4
C24 C23 C28 120.7(5)
C24 C23 P2 118.2(4)
C28 C23 P2 121.0(4)
C23 C24 C25 119.1(5)
C23 C24 H24 120.5
C25 C24 H24 120.5
C26 C25 C24 119.9(5)
C26 C25 H25 120.0
C24 C25 H25 120.0
C25 C26 C27 121.8(5)
C25 C26 H26 119.1
C27 C26 H26 119.1
C26 C27 C28 119.7(6)
C26 C27 H27 120.2
C28 C27 H27 120.2
C27 C28 C23 118.8(5)
C27 C28 H28 120.6
C23 C28 H28 120.6
C30 C29 C34 118.8(5)
C30 C29 P2 124.1(4)
C34 C29 P2 117.0(4)
C29 C30 C31 120.4(6)
C29 C30 H30 119.8
C31 C30 H30 119.8
C32 C31 C30 119.9(6)
C32 C31 H31 120.1
C30 C31 H31 120.1
C33 C32 C31 120.5(6)
C33 C32 H32 119.7
C31 C32 H32 119.7
C32 C33 C34 119.5(6)
C32 C33 H33 120.2
C34 C33 H33 120.2
C29 C34 C33 120.8(6)
C29 C34 H34 119.6
C33 C34 H34 119.6
Cl1 C35 Cl2A 114.4(6)
Cl1 C35 Cl2B 100.4(8)
Cl2A C35 Cl2B 76.1(8)
Cl1 C35 H35A 111.7
Cl2A C35 H35A 130.7
Cl2B C35 H35A 111.7
Cl1 C35 H35B 111.7
Cl2B C35 H35B 111.7
H35A C35 H35B 109.5
C4 S1 Pt1 105.72(18)
C20 S2 C22 90.8(3)
C1 S3 C3 86.2(3)

loop_
_geom_bond_atom_site_label_1
_geom_bond_atom_site_label_2
_geom_bond_distance
Pt1 N5 2.069(4)
Pt1 P1 2.2256(12)
Pt1 P2 2.2754(13)
Pt1 S1 2.3045(13)
P1 N1 1.724(4)
P1 C8 1.801(5)
P1 C14 1.821(6)
P2 N4 1.666(5)
P2 C29 1.819(5)
P2 C23 1.823(6)
N1 C4 1.407(6)
N1 C1 1.419(6)
N2 C1 1.264(7)
N2 C2 1.463(7)
N3A C4 1.270(16)
N3A C6A 1.455(17)
N3B C4 1.306(15)
N3B C6B 1.463(16)
N4 C20 1.319(7)
N5 C20 1.333(7)
N5 C21 1.464(6)
C1 S3 1.781(6)
C2 C3 1.507(9)
C2 H2A 0.9700
C2 H2B 0.9700
C3 S3 1.828(8)
C3 H3A 0.9700
C3 H3B 0.9700
C4 S1 1.770(5)
C6A C7A 1.512(19)
C6A H6A1 0.9700
C6A H6A2 0.9700
C6B C7B 1.509(18)
C6B H6B1 0.9700
C6B H6B2 0.9700
C7A H7A1 0.9600
C7A H7A2 0.9600
C7A H7A3 0.9600
C7B H7B1 0.9600
C7B H7B2 0.9600
C7B H7B3 0.9600
C8 C9 1.387(7)
C8 C13 1.410(7)
C9 C10 1.392(7)
C9 H9 0.9300
C10 C11 1.388(9)
C10 H10 0.9300
C11 C12 1.392(10)
C11 H11 0.9300
C12 C13 1.383(8)
C12 H12 0.9300
C13 H13 0.9300
C14 C19 1.375(7)
C14 C15 1.386(7)
C15 C16 1.388(8)
C15 H15 0.9300
C16 C17 1.356(9)
C16 H16 0.9300
C17 C18 1.386(9)
C17 H17 0.9300
C18 C19 1.396(8)
C18 H18 0.9300
C19 H19 0.9300
C20 S2 1.771(5)
C21 C22 1.503(9)
C21 H21A 0.9700
C21 H21B 0.9700
C22 S2 1.803(7)
C22 H22A 0.9700
C22 H22B 0.9700
C23 C24 1.398(7)
C23 C28 1.402(7)
C24 C25 1.407(7)
C24 H24 0.9300
C25 C26 1.356(8)
C25 H25 0.9300
C26 C27 1.390(9)
C26 H26 0.9300
C27 C28 1.398(8)
C27 H27 0.9300
C28 H28 0.9300
C29 C30 1.378(8)
C29 C34 1.388(8)
C30 C31 1.390(9)
C30 H30 0.9300
C31 C32 1.382(11)
C31 H31 0.9300
C32 C33 1.363(10)
C32 H32 0.9300
C33 C34 1.393(8)
C33 H33 0.9300
C34 H34 0.9300
C35 Cl1 1.647(11)
C35 Cl2A 1.744(12)
C35 Cl2B 1.855(19)
C35 H35A 0.9700
C35 H35B 0.9700
